data_2233602
loop_
_publ_author_name
'Beattie, Karren D.'
'Bhadbhade, Mohan M.'
'Craig, Donald C.'
'Leach, David N.'

_publ_section_title
;
 (3<i>R</i>,4<i>S</i>,5<i>S</i>,8<i>S</i>,10<i>R</i>,13<i>R</i>)-3-Hydroxykaura-9(11),16-dien-18-oic
 acid
;
_journal_coeditor_code QK2025
_journal_issue 2
_journal_name_full 'Acta Crystallographica Section E'
_journal_page_first o526
_journal_page_last o527
_journal_paper_doi 10.1107/S1600536812002206
_journal_volume 68
_journal_year 2012
_chemical_formula_iupac 'C20 H28 O3'
_chemical_formula_moiety 'C20 H28 O3'
_chemical_formula_sum 'C20 H28 O3'
_chemical_formula_weight 316.4
_chemical_name_systematic
;
(3<i>R</i>,4<i>S</i>,5<i>S</i>,8<i>S</i>,10<i>R</i>,13<i>R</i>)-
3-Hydroxykaura-9(11),16-dien-18-oic acid
;
_space_group_IT_number 4
_symmetry_cell_setting monoclinic
_symmetry_space_group_name_Hall 'P 2yb'
_symmetry_space_group_name_H-M 'P 1 21 1'
_atom_sites_solution_hydrogens geom
_atom_sites_solution_primary direct
_atom_sites_solution_secondary difmap
_audit_creation_method SHELXL-97
_cell_angle_alpha 90.00
_cell_angle_beta 109.70(2)
_cell_angle_gamma 90.00
_cell_formula_units_Z 2
_cell_length_a 8.064(2)
_cell_length_b 10.775(3)
_cell_length_c 10.462(4)
_cell_measurement_reflns_used 11
_cell_measurement_temperature 296.0(10)
_cell_measurement_theta_max 11
_cell_measurement_theta_min 10
_cell_volume 855.8(5)
_computing_cell_refinement 'CAD-4 Software (Enraf--Nonius, 1989)'
_computing_data_collection 'CAD-4 Software (Enraf--Nonius, 1989)'
_computing_data_reduction 'CAD-4 Software (Enraf--Nonius, 1989)'
_computing_molecular_graphics
;
ORTEP-3 for Windows (Farrugia, 1997) and Mercury (Macrae <i>et al.</i>,
2008)
;
_computing_publication_material 'publCIF (Westrip, 2010)'
_computing_structure_refinement 'SHELXL97 (Sheldrick, 2008)'
_computing_structure_solution 'SHELXS97 (Sheldrick, 2008)'
_diffrn_ambient_temperature 296.0(10)
_diffrn_measured_fraction_theta_full 0.999
_diffrn_measured_fraction_theta_max 0.999
_diffrn_measurement_device_type 'Enraf--Nonius CAD-4'
_diffrn_measurement_method \w--2\q
_diffrn_radiation_monochromator graphite
_diffrn_radiation_source 'fine-focus sealed tube'
_diffrn_radiation_type MoK\a
_diffrn_radiation_wavelength 0.71073
_diffrn_reflns_av_R_equivalents 0.0000
_diffrn_reflns_av_sigmaI/netI 0.0430
_diffrn_reflns_limit_h_max 9
_diffrn_reflns_limit_h_min -9
_diffrn_reflns_limit_k_max 12
_diffrn_reflns_limit_k_min 0
_diffrn_reflns_limit_l_max 12
_diffrn_reflns_limit_l_min 0
_diffrn_reflns_number 1586
_diffrn_reflns_theta_full 24.98
_diffrn_reflns_theta_max 24.98
_diffrn_reflns_theta_min 2.07
_diffrn_standards_decay_% 0
_diffrn_standards_interval_time 30
_diffrn_standards_number 1
_exptl_absorpt_coefficient_mu 0.081
_exptl_absorpt_correction_type none
_exptl_crystal_colour Colourless
_exptl_crystal_density_diffrn 1.228
_exptl_crystal_density_method 'not measured'
_exptl_crystal_description Block
_exptl_crystal_F_000 344
_exptl_crystal_size_max 0.30
_exptl_crystal_size_mid 0.25
_exptl_crystal_size_min 0.10
_refine_diff_density_max 0.154
_refine_diff_density_min -0.171
_refine_ls_abs_structure_details 'deduced from optical rotation'
_refine_ls_extinction_method none
_refine_ls_goodness_of_fit_ref 1.050
_refine_ls_hydrogen_treatment mixed
_refine_ls_matrix_type full
_refine_ls_number_parameters 218
_refine_ls_number_reflns 1586
_refine_ls_number_restraints 1
_refine_ls_restrained_S_all 1.050
_refine_ls_R_factor_all 0.0689
_refine_ls_R_factor_gt 0.0444
_refine_ls_shift/su_max 0.001
_refine_ls_shift/su_mean 0.000
_refine_ls_structure_factor_coef Fsqd
_refine_ls_weighting_details 'calc w=1/[\s^2^(Fo^2^)+(0.0704P)^2^+0.0000P] where P=(Fo^2^+2Fc^2^)/3'
_refine_ls_weighting_scheme calc
_refine_ls_wR_factor_gt 0.1080
_refine_ls_wR_factor_ref 0.1119
_reflns_number_gt 1254
_reflns_number_total 1586
_reflns_threshold_expression I>2sigma(I)
_cod_data_source_file qk2025.cif
_cod_data_source_block I
_cod_original_sg_symbol_H-M 'P 21'
_cod_database_code 2233602
_cod_database_fobs_code 2233602

loop_
_symmetry_equiv_pos_as_xyz
'x, y, z'
'-x, y+1/2, -z'

loop_
_atom_site_type_symbol
_atom_site_label
_atom_site_fract_x
_atom_site_fract_y
_atom_site_fract_z
_atom_site_U_iso_or_equiv
_atom_site_adp_type
_atom_site_calc_flag
_atom_site_refinement_flags
_atom_site_occupancy
_atom_site_symmetry_multiplicity
O O1 0.3554(4) 0.4597(3) 0.9863(3) 0.0658(8) Uani d . 1 1
O O2 0.4220(4) 0.2189(3) 0.9850(2) 0.0620(7) Uani d . 1 1
O O3 0.5758(4) 0.1598(3) 0.8595(3) 0.0678(9) Uani d . 1 1
C C1 0.0447(4) 0.3543(4) 0.6459(4) 0.0521(10) Uani d . 1 1
C C2 0.1154(5) 0.3753(4) 0.7994(4) 0.0511(9) Uani d . 1 1
C C3 0.2956(5) 0.4335(3) 0.8438(3) 0.0473(9) Uani d . 1 1
C C4 0.4293(4) 0.3558(3) 0.8032(3) 0.0395(8) Uani d . 1 1
C C5 0.3551(4) 0.3369(3) 0.6461(3) 0.0359(7) Uani d . 1 1
C C6 0.4877(5) 0.2789(4) 0.5853(3) 0.0520(9) Uani d . 1 1
C C7 0.4047(5) 0.2222(4) 0.4458(3) 0.0572(10) Uani d . 1 1
C C8 0.2344(4) 0.2860(4) 0.3602(3) 0.0460(8) Uani d . 1 1
C C9 0.1005(4) 0.2857(3) 0.4348(3) 0.0435(8) Uani d . 1 1
C C10 0.1677(4) 0.2779(3) 0.5907(3) 0.0399(8) Uani d . 1 1
C C11 -0.0703(5) 0.2924(4) 0.3625(4) 0.0587(10) Uani d . 1 1
C C12 -0.1416(5) 0.3019(4) 0.2107(4) 0.0667(12) Uani d . 1 1
C C13 0.0059(6) 0.3158(4) 0.1511(4) 0.0609(11) Uani d . 1 1
C C14 0.1503(6) 0.2238(4) 0.2209(4) 0.0645(11) Uani d . 1 1
C C15 0.2579(5) 0.4187(4) 0.3156(3) 0.0499(9) Uani d . 1 1
C C16 0.0971(5) 0.4395(4) 0.1910(3) 0.0485(9) Uani d . 1 1
C C17 0.0429(5) 0.5449(4) 0.1297(4) 0.0567(10) Uani d . 1 1
C C18 0.4701(4) 0.2379(3) 0.8902(3) 0.0422(8) Uani d . 1 1
C C19 0.6049(5) 0.4288(4) 0.8399(4) 0.0578(10) Uani d . 1 1
C C20 0.1658(5) 0.1410(4) 0.6329(4) 0.0518(9) Uani d . 1 1
H H1A 0.0241 0.4344 0.6009 0.062 Uiso calc R 1 1
H H1B -0.0679 0.3121 0.6225 0.062 Uiso calc R 1 1
H H1O1 0.353(7) 0.381(6) 1.029(6) 0.11(2) Uiso d . 1 1
H H1O3 0.598(6) 0.104(5) 0.916(5) 0.070(14) Uiso d . 1 1
H H2A 0.0352 0.4289 0.8251 0.061 Uiso calc R 1 1
H H2B 0.1212 0.2965 0.8455 0.061 Uiso calc R 1 1
H H3A 0.2844 0.5133 0.7966 0.057 Uiso calc R 1 1
H H5 0.3378 0.4215 0.6096 0.043 Uiso calc R 1 1
H H6A 0.5700 0.3427 0.5799 0.062 Uiso calc R 1 1
H H6B 0.5545 0.2152 0.6467 0.062 Uiso calc R 1 1
H H7A 0.3802 0.1353 0.4561 0.069 Uiso calc R 1 1
H H7B 0.4886 0.2262 0.3977 0.069 Uiso calc R 1 1
H H11 -0.1504 0.2912 0.4089 0.070 Uiso calc R 1 1
H H12A -0.2197 0.3730 0.1847 0.080 Uiso calc R 1 1
H H12B -0.2097 0.2281 0.1736 0.080 Uiso calc R 1 1
H H13 -0.0373 0.3044 0.0524 0.073 Uiso calc R 1 1
H H14A 0.2340 0.2154 0.1732 0.077 Uiso calc R 1 1
H H14B 0.1024 0.1429 0.2294 0.077 Uiso calc R 1 1
H H15A 0.2618 0.4781 0.3863 0.060 Uiso calc R 1 1
H H15B 0.3652 0.4260 0.2937 0.060 Uiso calc R 1 1
H H17A -0.0600 0.5480 0.0549 0.068 Uiso calc R 1 1
H H17B 0.1071 0.6171 0.1610 0.068 Uiso calc R 1 1
H H19A 0.6417 0.4530 0.9336 0.087 Uiso calc R 1 1
H H19B 0.5881 0.5014 0.7839 0.087 Uiso calc R 1 1
H H19C 0.6936 0.3771 0.8250 0.087 Uiso calc R 1 1
H H20A 0.0491 0.1080 0.5929 0.078 Uiso calc R 1 1
H H20B 0.2006 0.1356 0.7300 0.078 Uiso calc R 1 1
H H20C 0.2464 0.0942 0.6021 0.078 Uiso calc R 1 1

loop_
_atom_site_aniso_label
_atom_site_aniso_U_11
_atom_site_aniso_U_22
_atom_site_aniso_U_33
_atom_site_aniso_U_12
_atom_site_aniso_U_13
_atom_site_aniso_U_23
O1 0.094(2) 0.0543(18) 0.0541(17) -0.0171(15) 0.0310(15) -0.0191(14)
O2 0.0852(18) 0.0558(16) 0.0539(14) 0.0077(16) 0.0353(14) 0.0151(14)
O3 0.0799(19) 0.0664(19) 0.0635(19) 0.0311(16) 0.0324(16) 0.0300(16)
C1 0.0394(19) 0.061(2) 0.054(2) 0.0037(18) 0.0125(16) 0.0050(19)
C2 0.053(2) 0.046(2) 0.060(2) 0.0081(18) 0.0275(18) -0.0023(18)
C3 0.067(2) 0.0321(18) 0.047(2) -0.0034(17) 0.0240(17) -0.0033(16)
C4 0.0405(18) 0.0345(18) 0.0401(18) -0.0065(15) 0.0094(14) -0.0001(15)
C5 0.0370(16) 0.0337(16) 0.0352(16) 0.0009(14) 0.0100(13) 0.0038(14)
C6 0.0451(18) 0.066(2) 0.0468(19) 0.0127(19) 0.0179(16) 0.0072(19)
C7 0.070(2) 0.056(2) 0.052(2) 0.020(2) 0.0293(18) 0.008(2)
C8 0.055(2) 0.0439(19) 0.0368(17) 0.0057(18) 0.0120(15) 0.0002(16)
C9 0.053(2) 0.0355(16) 0.0396(17) -0.0086(17) 0.0127(15) -0.0014(15)
C10 0.0408(18) 0.0368(18) 0.0406(18) -0.0055(16) 0.0119(15) -0.0012(15)
C11 0.052(2) 0.065(2) 0.051(2) -0.020(2) 0.0080(18) 0.004(2)
C12 0.063(2) 0.070(3) 0.048(2) -0.025(2) -0.0063(19) 0.004(2)
C13 0.085(3) 0.054(3) 0.0337(18) 0.001(2) 0.0073(19) -0.0051(16)
C14 0.095(3) 0.047(2) 0.047(2) 0.007(2) 0.019(2) -0.0020(19)
C15 0.052(2) 0.055(2) 0.0442(19) -0.0005(18) 0.0193(16) 0.0042(18)
C16 0.059(2) 0.049(2) 0.0421(19) 0.0009(18) 0.0233(16) 0.0043(17)
C17 0.049(2) 0.058(2) 0.065(2) 0.0036(19) 0.0203(17) 0.009(2)
C18 0.0398(17) 0.0418(18) 0.0397(17) -0.0048(16) 0.0061(15) -0.0008(16)
C19 0.052(2) 0.057(2) 0.058(2) -0.017(2) 0.0090(18) 0.0025(19)
C20 0.064(2) 0.042(2) 0.046(2) -0.0102(18) 0.0138(17) -0.0012(17)

loop_
_atom_type_symbol
_atom_type_description
_atom_type_scat_dispersion_real
_atom_type_scat_dispersion_imag
_atom_type_scat_source
C C 0.0033 0.0016 'International Tables Vol C Tables 4.2.6.8 and 6.1.1.4'
H H 0.0000 0.0000 'International Tables Vol C Tables 4.2.6.8 and 6.1.1.4'
O O 0.0106 0.0060 'International Tables Vol C Tables 4.2.6.8 and 6.1.1.4'

loop_
_geom_angle_atom_site_label_1
_geom_angle_atom_site_label_2
_geom_angle_atom_site_label_3
_geom_angle
C3 O1 H1O1 105(4)
C18 O3 H1O3 107(3)
C2 C1 C10 114.4(3)
C2 C1 H1A 108.7
C10 C1 H1A 108.7
C2 C1 H1B 108.7
C10 C1 H1B 108.7
H1A C1 H1B 107.6
C3 C2 C1 111.4(3)
C3 C2 H2A 109.3
C1 C2 H2A 109.3
C3 C2 H2B 109.3
C1 C2 H2B 109.3
H2A C2 H2B 108.0
O1 C3 C2 110.8(3)
O1 C3 C4 112.0(3)
C2 C3 C4 112.5(3)
O1 C3 H3A 107.1
C2 C3 H3A 107.1
C4 C3 H3A 107.1
C18 C4 C3 108.6(3)
C18 C4 C19 106.2(3)
C3 C4 C19 108.8(3)
C18 C4 C5 116.5(3)
C3 C4 C5 107.9(3)
C19 C4 C5 108.7(3)
C6 C5 C10 113.6(3)
C6 C5 C4 114.4(3)
C10 C5 C4 115.1(2)
C6 C5 H5 104.0
C10 C5 H5 104.0
C4 C5 H5 104.0
C7 C6 C5 114.6(3)
C7 C6 H6A 108.6
C5 C6 H6A 108.6
C7 C6 H6B 108.6
C5 C6 H6B 108.6
H6A C6 H6B 107.6
C6 C7 C8 113.7(3)
C6 C7 H7A 108.8
C8 C7 H7A 108.8
C6 C7 H7B 108.8
C8 C7 H7B 108.8
H7A C7 H7B 107.7
C7 C8 C9 110.5(3)
C7 C8 C15 114.8(3)
C9 C8 C15 109.7(3)
C7 C8 C14 112.5(3)
C9 C8 C14 108.7(3)
C15 C8 C14 100.2(3)
C11 C9 C8 118.8(3)
C11 C9 C10 122.3(3)
C8 C9 C10 118.9(3)
C9 C10 C20 108.8(3)
C9 C10 C1 109.0(3)
C20 C10 C1 109.5(3)
C9 C10 C5 108.8(2)
C20 C10 C5 112.7(3)
C1 C10 C5 107.9(3)
C9 C11 C12 124.1(4)
C9 C11 H11 118.0
C12 C11 H11 118.0
C11 C12 C13 111.5(3)
C11 C12 H12A 109.3
C13 C12 H12A 109.3
C11 C12 H12B 109.3
C13 C12 H12B 109.3
H12A C12 H12B 108.0
C16 C13 C14 102.7(3)
C16 C13 C12 110.4(3)
C14 C13 C12 108.5(3)
C16 C13 H13 111.6
C14 C13 H13 111.6
C12 C13 H13 111.6
C13 C14 C8 101.2(3)
C13 C14 H14A 111.5
C8 C14 H14A 111.5
C13 C14 H14B 111.5
C8 C14 H14B 111.5
H14A C14 H14B 109.4
C16 C15 C8 104.0(3)
C16 C15 H15A 111.0
C8 C15 H15A 111.0
C16 C15 H15B 111.0
C8 C15 H15B 111.0
H15A C15 H15B 109.0
C17 C16 C13 125.5(3)
C17 C16 C15 126.8(4)
C13 C16 C15 107.7(3)
C16 C17 H17A 120.0
C16 C17 H17B 120.0
H17A C17 H17B 120.0
O2 C18 O3 120.7(3)
O2 C18 C4 124.7(3)
O3 C18 C4 114.4(3)
C4 C19 H19A 109.5
C4 C19 H19B 109.5
H19A C19 H19B 109.5
C4 C19 H19C 109.5
H19A C19 H19C 109.5
H19B C19 H19C 109.5
C10 C20 H20A 109.5
C10 C20 H20B 109.5
H20A C20 H20B 109.5
C10 C20 H20C 109.5
H20A C20 H20C 109.5
H20B C20 H20C 109.5

loop_
_geom_bond_atom_site_label_1
_geom_bond_atom_site_label_2
_geom_bond_distance
O1 C3 1.432(4)
O1 H1O1 0.96(7)
O2 C18 1.198(4)
O3 C18 1.312(4)
O3 H1O3 0.82(5)
C1 C2 1.529(5)
C1 C10 1.544(5)
C1 H1A 0.9700
C1 H1B 0.9700
C2 C3 1.505(5)
C2 H2A 0.9700
C2 H2B 0.9700
C3 C4 1.534(5)
C3 H3A 0.9800
C4 C18 1.532(5)
C4 C19 1.551(5)
C4 C5 1.562(4)
C5 C6 1.549(5)
C5 C10 1.559(4)
C5 H5 0.9800
C6 C7 1.514(5)
C6 H6A 0.9700
C6 H6B 0.9700
C7 C8 1.527(5)
C7 H7A 0.9700
C7 H7B 0.9700
C8 C9 1.531(5)
C8 C15 1.536(5)
C8 C14 1.538(5)
C9 C11 1.331(5)
C9 C10 1.537(4)
C10 C20 1.541(5)
C11 C12 1.499(5)
C11 H11 0.9300
C12 C13 1.525(6)
C12 H12A 0.9700
C12 H12B 0.9700
C13 C16 1.511(6)
C13 C14 1.516(6)
C13 H13 0.9800
C14 H14A 0.9700
C14 H14B 0.9700
C15 C16 1.514(5)
C15 H15A 0.9700
C15 H15B 0.9700
C16 C17 1.305(6)
C17 H17A 0.9300
C17 H17B 0.9300
C19 H19A 0.9600
C19 H19B 0.9600
C19 H19C 0.9600
C20 H20A 0.9600
C20 H20B 0.9600
C20 H20C 0.9600

loop_
_geom_hbond_atom_site_label_D
_geom_hbond_atom_site_label_H
_geom_hbond_atom_site_label_A
_geom_hbond_site_symmetry_A
_geom_hbond_distance_DH
_geom_hbond_distance_HA
_geom_hbond_distance_DA
_geom_hbond_angle_DHA
O3 H1O3 O1 2_647 0.82(5) 1.83(5) 2.637(4) 169(5)
O1 H1O1 O2 . 0.96(7) 1.94(6) 2.651(4) 129(5)

loop_
_geom_torsion_atom_site_label_1
_geom_torsion_atom_site_label_2
_geom_torsion_atom_site_label_3
_geom_torsion_atom_site_label_4
_geom_torsion
C10 C1 C2 C3 54.8(4)
C1 C2 C3 O1 176.4(3)
C1 C2 C3 C4 -57.4(4)
O1 C3 C4 C18 55.0(3)
C2 C3 C4 C18 -70.5(3)
O1 C3 C4 C19 -60.1(4)
C2 C3 C4 C19 174.4(3)
O1 C3 C4 C5 -177.9(3)
C2 C3 C4 C5 56.6(3)
C18 C4 C5 C6 -67.3(4)
C3 C4 C5 C6 170.3(3)
C19 C4 C5 C6 52.5(4)
C18 C4 C5 C10 66.8(4)
C3 C4 C5 C10 -55.6(3)
C19 C4 C5 C10 -173.4(3)
C10 C5 C6 C7 26.2(5)
C4 C5 C6 C7 161.1(3)
C5 C6 C7 C8 30.5(5)
C6 C7 C8 C9 -56.6(4)
C6 C7 C8 C15 68.0(4)
C6 C7 C8 C14 -178.2(3)
C7 C8 C9 C11 -154.9(4)
C15 C8 C9 C11 77.6(4)
C14 C8 C9 C11 -31.1(5)
C7 C8 C9 C10 25.3(4)
C15 C8 C9 C10 -102.2(3)
C14 C8 C9 C10 149.1(3)
C11 C9 C10 C20 85.3(5)
C8 C9 C10 C20 -94.8(4)
C11 C9 C10 C1 -34.0(5)
C8 C9 C10 C1 145.8(3)
C11 C9 C10 C5 -151.5(4)
C8 C9 C10 C5 28.3(4)
C2 C1 C10 C9 -168.8(3)
C2 C1 C10 C20 72.3(4)
C2 C1 C10 C5 -50.7(4)
C6 C5 C10 C9 -55.0(4)
C4 C5 C10 C9 170.5(3)
C6 C5 C10 C20 65.7(4)
C4 C5 C10 C20 -68.7(3)
C6 C5 C10 C1 -173.2(3)
C4 C5 C10 C1 52.3(4)
C8 C9 C11 C12 -0.8(6)
C10 C9 C11 C12 179.1(4)
C9 C11 C12 C13 -5.6(6)
C11 C12 C13 C16 -67.3(5)
C11 C12 C13 C14 44.5(5)
C16 C13 C14 C8 42.4(4)
C12 C13 C14 C8 -74.4(4)
C7 C8 C14 C13 -171.1(3)
C9 C8 C14 C13 66.3(4)
C15 C8 C14 C13 -48.7(4)
C7 C8 C15 C16 156.9(3)
C9 C8 C15 C16 -78.1(3)
C14 C8 C15 C16 36.2(3)
C14 C13 C16 C17 161.6(4)
C12 C13 C16 C17 -82.9(5)
C14 C13 C16 C15 -19.9(4)
C12 C13 C16 C15 95.6(4)
C8 C15 C16 C17 167.9(3)
C8 C15 C16 C13 -10.5(4)
C3 C4 C18 O2 -8.6(4)
C19 C4 C18 O2 108.2(4)
C5 C4 C18 O2 -130.6(4)
C3 C4 C18 O3 176.3(3)
C19 C4 C18 O3 -66.9(4)
C5 C4 C18 O3 54.3(4)

loop_
_cod_related_entry_id
_cod_related_entry_database
_cod_related_entry_code
1 ChemSpider 30657435
